data_7034637
loop_
_publ_author_name
'Ji, Haipeng'
'Huang, Zhaohui'
'Xia, Zhiguo'
'Molokeev, Maxim S.'
'Jiang, Xingxing'
'Lin, Zheshuai'
'Atuchin, Victor V.'

_publ_section_title
;
 Comparative investigations of the crystal structure and photoluminescence
 property of eulytite-type Ba3Eu(PO4)3 and Sr3Eu(PO4)3.
;
_journal_issue 16
_journal_name_full 'Dalton transactions (Cambridge, England : 2003)'
_journal_page_first 7679
_journal_page_last 7686
_journal_paper_doi 10.1039/c4dt03887h
_journal_volume 44
_journal_year 2015
_chemical_formula_moiety 'Eu O12 P3, 3(Ba)'
_chemical_formula_sum 'Ba3 Eu O12 P3'
_chemical_formula_weight 848.87
_space_group_IT_number 220
_symmetry_cell_setting cubic
_symmetry_space_group_name_Hall 'I -4bd 2c 3'
_symmetry_space_group_name_H-M 'I -4 3 d'
_cell_angle_alpha 90
_cell_angle_beta 90
_cell_angle_gamma 90
_cell_formula_units_Z 4
_cell_length_a 10.479959(85)
_cell_length_b 10.479959(85)
_cell_length_c 10.479959(85)
_cell_measurement_temperature 300
_cell_volume 1151.009(16)
_diffrn_ambient_temperature 300
_diffrn_measurement_device_type
;
D8 ADVANCE Bruker
;
_diffrn_radiation_monochromator none
_diffrn_radiation_probe x-ray
_diffrn_radiation_type
;
 Cu K\a~1~~2~
;
_exptl_absorpt_coefficient_mu 121.732
_exptl_crystal_density_diffrn 4.898513
_pd_char_colour
;
colourless
;
_pd_meas_2theta_range_inc 0.02
_pd_meas_2theta_range_max 120
_pd_meas_2theta_range_min 5
_pd_meas_scan_method step
_pd_proc_ls_pref_orient_corr
;
no preferred orientation
;
_pd_proc_ls_profile_function PearsonVII
_pd_proc_ls_prof_R_factor 7.186
_pd_proc_ls_prof_wR_expected 10.393
_pd_proc_ls_prof_wR_factor 9.400
_pd_proc_number_of_points 5750
_pd_spec_mount_mode reflection
_refine_ls_goodness_of_fit_all 0.904
_refine_ls_R_I_factor 1.75
_refine_ls_shift/su_max 0.01000
_cod_data_source_file c4dt03887h1.cif
_cod_data_source_block a
_cod_depositor_comments 'Adding full bibliography for 7034637--7034638.cif.'
_cod_original_cell_volume 1151.009(28)
_cod_original_sg_symbol_Hall
;
I -4bd 2c 3
;
_cod_original_sg_symbol_H-M I-43d
_cod_original_formula_sum
;
Ba3 Eu O12 P3
;
_cod_database_code 7034637

loop_
_symmetry_equiv_pos_as_xyz
'x, y, z'
'-x, -y+1/2, z'
'-x, y+1/2, -z+1/2'
'-x+1/4, -z-1/4, y-1/4'
'-x+1/4, z+1/4, -y-1/4'
'-x+1/2, -y, z+1/2'
'-x+1/2, y, -z'
'-x-1/4, -z+1/4, y+1/4'
'-x-1/4, z-1/4, -y+1/4'
'-y, -z+1/2, x'
'-y, z+1/2, -x+1/2'
'-y+1/4, -x-1/4, z-1/4'
'-y+1/4, x+1/4, -z-1/4'
'-y+1/2, -z, x+1/2'
'-y+1/2, z, -x'
'-y-1/4, -x+1/4, z+1/4'
'-y-1/4, x-1/4, -z+1/4'
'-z, -x+1/2, y'
'-z, x+1/2, -y+1/2'
'-z+1/4, -y-1/4, x-1/4'
'-z+1/4, y+1/4, -x-1/4'
'-z+1/2, -x, y+1/2'
'-z+1/2, x, -y'
'-z-1/4, -y+1/4, x+1/4'
'-z-1/4, y-1/4, -x+1/4'
'z, -x, -y+1/2'
'z, x, y'
'z+1/4, -y-1/4, -x+1/4'
'z+1/4, y+1/4, x+1/4'
'z+1/2, -x+1/2, -y'
'z+1/2, x+1/2, y+1/2'
'z-1/4, -y+1/4, -x-1/4'
'z-1/4, y-1/4, x-1/4'
'y, -z, -x+1/2'
'y, z, x'
'y+1/4, -x-1/4, -z+1/4'
'y+1/4, x+1/4, z+1/4'
'y+1/2, -z+1/2, -x'
'y+1/2, z+1/2, x+1/2'
'y-1/4, -x+1/4, -z-1/4'
'y-1/4, x-1/4, z-1/4'
'x, -y, -z+1/2'
'x+1/4, -z-1/4, -y+1/4'
'x+1/4, z+1/4, y+1/4'
'x+1/2, -y+1/2, -z'
'x+1/2, y+1/2, z+1/2'
'x-1/4, -z+1/4, -y-1/4'
'x-1/4, z-1/4, y-1/4'

loop_
_atom_site_label
_atom_site_type_symbol
_atom_site_fract_x
_atom_site_fract_y
_atom_site_fract_z
_atom_site_occupancy
_atom_site_B_iso_or_equiv
Ba Ba 0.063704(86) 0.063704(86) 0.063704(86) 0.75 2.00(17)
Eu Eu 0.063704(86) 0.063704(86) 0.063704(86) 0.25 2.00(17)
P P 0.375 0 0.25 1 2.18(23)
O1 O 0.2957(26) -0.0342(27) 0.1155(21) 0.393(15) 2.53(31)
O2 O 0.2964(18) 0.0658(13) 0.1562(11) 0.607(15) 2.53(31)

loop_
_diffrn_radiation_wavelength
_diffrn_radiation_wavelength_wt
1.5406 1.0000
1.5443 0.5000

loop_
_geom_angle_atom_site_label_1
_geom_angle_atom_site_label_2
_geom_angle_atom_site_label_3
_geom_angle
_geom_angle_site_symmetry_1
_geom_angle_site_symmetry_3
O1 Ba O1 58.9(16) 1_555 7_555
O1 Ba O1 143.1(32) 1_555 17_555
O1 Ba O1 54.8(19) 1_555 20_555
O1 Ba O1 103.8(10) 1_555 27_555
O1 Ba O1 88.2(82) 1_555 34_555
O1 Ba O1 110.2(11) 1_555 47_555
O1 Ba O2 71.86(88) 1_555 7_555
O1 Ba O2 91.08(72) 1_555 27_555
O1 Ba O2 100.02(76) 1_555 33_555
O1 Ba O2 64.1(11) 1_555 34_555
O1 Ba O2 87(63) 1_555 35_555
O1 Ba O2 147.8(32) 1_555 41_555
O1 Ba O2 91.09(61) 1_555 48_555
O1 Ba O1 134.5(23) 7_555 17_555
O1 Ba O1 110.4(12) 7_555 18_555
O1 Ba O1 55.5(18) 7_555 20_555
O1 Ba O1 55.4(16) 7_555 47_555
O1 Ba O2 75.13(83) 7_555 1_555
O1 Ba O2 134.1(19) 7_555 18_555
O1 Ba O2 99.41(76) 7_555 27_555
O1 Ba O2 85.89(69) 7_555 33_555
O1 Ba O2 92.88(67) 7_555 34_555
O1 Ba O2 144.4(24) 7_555 35_555
O1 Ba O2 93.88(64) 7_555 41_555
O1 Ba O2 38.1(22) 7_555 48_555
O1 Ba O1 101.07(87) 17_555 20_555
O1 Ba O2 144.1(28) 17_555 1_555
O1 Ba O2 136.6(20) 17_555 7_555
O1 Ba O2 38.3(26) 17_555 18_555
O1 Ba O2 114.4(11) 17_555 27_555
O1 Ba O2 56.2(14) 17_555 33_555
O1 Ba O2 79.84(72) 17_555 34_555
O1 Ba O2 78.66(69) 17_555 35_555
O1 Ba O2 46.6(19) 17_555 41_555
O1 Ba O2 96.67(61) 17_555 48_555
O2 Ba O2 79.21(56) 1_555 7_555
O2 Ba O2 140.9(20) 1_555 18_555
O2 Ba O2 69.26(74) 1_555 27_555
O2 Ba O2 121.8(10) 1_555 33_555
O2 Ba O2 78.54(55) 1_555 34_555
O2 Ba O2 111.74(68) 1_555 48_555
O2 Ba O2 117.09(85) 7_555 18_555
O2 Ba O2 104.15(52) 7_555 33_555
O2 Ba O2 90.06(44) 7_555 41_555
O2 Ba O2 47.5(11) 7_555 48_555
O2 Ba O2 57.85(97) 33_555 41_555
O1 P O1 104.2(14) 1_555 8_655
O1 P O1 120.5(17) 1_555 42_555
O1 P O2 41.6(24) 1_555 1_555
O1 P O2 145.4(30) 1_555 8_655
O1 P O2 74.8(12) 1_555 9_655
O1 P O2 100.7(11) 1_555 42_555
O2 P O2 108.66(97) 1_555 8_655
O2 P O2 111.2(99) 1_555 42_555

loop_
_geom_bond_atom_site_label_1
_geom_bond_atom_site_label_2
_geom_bond_distance
_geom_bond_site_symmetry_2
Ba O1 2.694(27) .
Ba O1 2.598(27) 7_555
Ba O1 3.028(28) 17_555
Ba O2 2.624(18) .
Ba O2 2.731(18) 7_555
Ba O2 3.083(17) 33_555
P O1 1.675(28) .
P O2 1.456(15) .
